data_4002143
loop_
_publ_author_name
'Sibille, Romain'
'Mazet, Thomas'
'Malaman, Bernard'
'Wang, Qirong'
'Didelot, Emilie'
'Fran\,cois, Michel'

_publ_section_title
;
 Site-Dependent Substitutions in Mixed-Metal Metal--Organic Frameworks: A
 Case Study and Guidelines for Analogous Systems
;
_journal_issue 1
_journal_name_full 'Chemistry of Materials'
_journal_page_first 133
_journal_paper_doi 10.1021/cm503570f
_journal_volume 27
_journal_year 2015
_chemical_formula_sum 'C16 H20 Mn5 O18'
_chemical_formula_weight 775.02
_chemical_name_systematic
;
 ?
;
_space_group_crystal_system monoclinic
_space_group_IT_number 14
_space_group_name_Hall '-P 2ybc'
_space_group_name_H-M_alt 'P 1 21/c 1'
_symmetry_space_group_name_Hall '-P 2ybc'
_symmetry_space_group_name_H-M 'P 1 21/c 1'
_atom_sites_solution_hydrogens geom
_audit_creation_method SHELXL-2014
_cell_angle_alpha 90
_cell_angle_beta 97.031(2)
_cell_angle_gamma 90
_cell_formula_units_Z 2
_cell_length_a 9.5471(6)
_cell_length_b 9.5715(6)
_cell_length_c 12.5302(7)
_cell_measurement_temperature 296(2)
_cell_volume 1136.40(12)
_computing_structure_refinement 'SHELXL-2014 (Sheldrick, 2014)'
_diffrn_ambient_temperature 296(2)
_diffrn_measured_fraction_theta_full 1.000
_diffrn_measured_fraction_theta_max 1.000
_diffrn_radiation_type MoK\a
_diffrn_radiation_wavelength 0.71073
_diffrn_reflns_av_R_equivalents 0.0600
_diffrn_reflns_av_unetI/netI 0.0413
_diffrn_reflns_Laue_measured_fraction_full 1.000
_diffrn_reflns_Laue_measured_fraction_max 1.000
_diffrn_reflns_limit_h_max 12
_diffrn_reflns_limit_h_min -12
_diffrn_reflns_limit_k_max 12
_diffrn_reflns_limit_k_min -12
_diffrn_reflns_limit_l_max 16
_diffrn_reflns_limit_l_min -15
_diffrn_reflns_number 17470
_diffrn_reflns_point_group_measured_fraction_full 1.000
_diffrn_reflns_point_group_measured_fraction_max 1.000
_diffrn_reflns_theta_full 25.242
_diffrn_reflns_theta_max 27.858
_diffrn_reflns_theta_min 2.149
_exptl_absorpt_coefficient_mu 2.795
_exptl_crystal_density_diffrn 2.265
_exptl_crystal_F_000 770
_refine_diff_density_max 0.762
_refine_diff_density_min -0.386
_refine_diff_density_rms 0.098
_refine_ls_extinction_method none
_refine_ls_goodness_of_fit_ref 1.005
_refine_ls_hydrogen_treatment constr
_refine_ls_matrix_type full
_refine_ls_number_parameters 178
_refine_ls_number_reflns 2710
_refine_ls_number_restraints 0
_refine_ls_restrained_S_all 1.005
_refine_ls_R_factor_all 0.0474
_refine_ls_R_factor_gt 0.0310
_refine_ls_shift/su_max 0.000
_refine_ls_shift/su_mean 0.000
_refine_ls_structure_factor_coef Fsqd
_refine_ls_weighting_details 'w=1/[\s^2^(Fo^2^)+(0.0350P)^2^+0.6408P] where P=(Fo^2^+2Fc^2^)/3'
_refine_ls_weighting_scheme calc
_refine_ls_wR_factor_gt 0.0694
_refine_ls_wR_factor_ref 0.0760
_reflns_Friedel_coverage 0.000
_reflns_number_gt 2146
_reflns_number_total 2710
_reflns_threshold_expression 'I > 2\s(I)'
_cod_data_source_file cm503570f_si_003.cif
_cod_data_source_block 15
_cod_depositor_comments 'Adding full bibliography for 4002129--4002143.cif.'
_cod_database_code 4002143
_shelx_space_group_comment
;
The symmetry employed for this shelxl refinement is uniquely defined
by the following loop, which should always be used as a source of
symmetry information in preference to the above space-group names.
They are only intended as comments.
;

loop_
_space_group_symop_operation_xyz
'x, y, z'
'-x, y+1/2, -z+1/2'
'-x, -y, -z'
'x, -y-1/2, z-1/2'

loop_
_atom_site_label
_atom_site_type_symbol
_atom_site_fract_x
_atom_site_fract_y
_atom_site_fract_z
_atom_site_U_iso_or_equiv
_atom_site_adp_type
_atom_site_occupancy
_atom_site_site_symmetry_order
_atom_site_calc_flag
_atom_site_refinement_flags_posn
_atom_site_refinement_flags_adp
_atom_site_refinement_flags_occupancy
Mn1 Mn 0.5000 0.0000 0.0000 0.01199(14) Uani 1 2 d S . P
Mn2 Mn 0.62079(4) 0.20750(4) -0.16623(3) 0.01370(11) Uani 1 1 d . . .
Mn3 Mn 0.67351(4) -0.18195(4) -0.15356(3) 0.01414(11) Uani 1 1 d . . .
O1 O 0.5496(2) 0.00413(19) -0.15926(15) 0.0149(4) Uani 1 1 d . . .
O2 O 0.6333(2) -0.2555(2) 0.17578(15) 0.0175(4) Uani 1 1 d . . .
O3 O 1.1627(2) -0.1567(2) 0.16136(18) 0.0276(5) Uani 1 1 d . . .
O4 O 0.6530(2) 0.4240(2) -0.16323(16) 0.0258(5) Uani 1 1 d . . .
O5 O 0.7588(3) 0.6228(2) -0.11055(19) 0.0327(6) Uani 1 1 d . . .
O6 O 0.5515(2) 0.2728(2) 0.16171(16) 0.0211(5) Uani 1 1 d . . .
O7 O 0.6294(2) 0.1927(2) 0.01289(15) 0.0180(4) Uani 1 1 d . . .
O8 O 0.6677(2) -0.1442(2) 0.02618(15) 0.0188(4) Uani 1 1 d . . .
O9 O 1.1367(2) 0.0756(2) 0.15391(18) 0.0276(5) Uani 1 1 d . . .
C1 C 0.7364(3) 0.4961(3) -0.0990(2) 0.0193(6) Uani 1 1 d . . .
C2 C 0.7205(5) 0.4098(4) 0.0881(3) 0.0438(11) Uani 1 1 d . . .
H2A H 0.7807 0.4104 0.1564 0.053 Uiso 1 1 calc R U .
H2B H 0.6605 0.4916 0.0868 0.053 Uiso 1 1 calc R U .
C3 C 0.6282(3) 0.2835(3) 0.0857(2) 0.0181(6) Uani 1 1 d . . .
C4 C 0.8149(3) 0.4256(3) -0.0012(2) 0.0251(7) Uani 1 1 d . . .
H4A H 0.8973 0.4806 0.0250 0.030 Uiso 1 1 calc R U .
H4B H 0.8468 0.3342 -0.0213 0.030 Uiso 1 1 calc R U .
C5 C 0.7145(3) -0.2040(3) 0.1140(2) 0.0151(6) Uani 1 1 d . . .
C6 C 0.8724(3) -0.2057(3) 0.1409(3) 0.0243(7) Uani 1 1 d . . .
H6A H 0.9140 -0.2587 0.0868 0.029 Uiso 1 1 calc R U .
H6B H 0.8973 -0.2512 0.2098 0.029 Uiso 1 1 calc R U .
C7 C 0.9308(3) -0.0580(3) 0.1455(3) 0.0278(7) Uani 1 1 d . . .
H7A H 0.8906 -0.0085 0.0815 0.033 Uiso 1 1 calc R U .
H7B H 0.8996 -0.0109 0.2069 0.033 Uiso 1 1 calc R U .
C8 C 1.0899(3) -0.0469(3) 0.1539(2) 0.0196(6) Uani 1 1 d . . .

loop_
_atom_site_aniso_label
_atom_site_aniso_U_11
_atom_site_aniso_U_22
_atom_site_aniso_U_33
_atom_site_aniso_U_23
_atom_site_aniso_U_13
_atom_site_aniso_U_12
Mn1 0.0146(3) 0.0110(3) 0.0111(3) 0.0012(2) 0.0045(2) 0.0000(2)
Mn2 0.0176(2) 0.0109(2) 0.0126(2) 0.00093(16) 0.00214(16) -0.00121(17)
Mn3 0.0160(2) 0.0114(2) 0.0151(2) -0.00145(16) 0.00233(16) -0.00105(16)
O1 0.0176(10) 0.0124(10) 0.0147(10) 0.0012(7) 0.0021(8) 0.0001(8)
O2 0.0169(10) 0.0192(10) 0.0167(10) 0.0026(8) 0.0036(8) -0.0010(8)
O3 0.0164(11) 0.0257(12) 0.0414(14) -0.0044(10) 0.0055(10) -0.0008(9)
O4 0.0312(12) 0.0164(11) 0.0270(12) 0.0022(9) -0.0077(10) -0.0026(9)
O5 0.0397(14) 0.0130(11) 0.0432(14) 0.0037(10) -0.0041(11) -0.0016(10)
O6 0.0251(11) 0.0238(12) 0.0153(10) -0.0022(9) 0.0058(9) -0.0061(9)
O7 0.0222(11) 0.0171(10) 0.0151(10) -0.0028(8) 0.0035(8) -0.0074(8)
O8 0.0178(10) 0.0234(11) 0.0157(10) 0.0047(8) 0.0036(8) 0.0027(8)
O9 0.0194(11) 0.0228(12) 0.0410(14) -0.0051(10) 0.0057(10) -0.0061(9)
C1 0.0213(15) 0.0158(15) 0.0217(16) 0.0002(12) 0.0060(12) -0.0016(12)
C2 0.073(3) 0.038(2) 0.0226(18) -0.0079(16) 0.0151(18) -0.038(2)
C3 0.0227(15) 0.0178(15) 0.0129(14) 0.0024(12) -0.0014(12) -0.0024(12)
C4 0.0235(16) 0.0249(17) 0.0260(17) 0.0028(14) -0.0005(13) -0.0096(13)
C5 0.0160(14) 0.0124(14) 0.0168(14) -0.0001(11) 0.0019(11) 0.0003(11)
C6 0.0154(14) 0.0228(16) 0.0348(18) 0.0078(14) 0.0038(13) -0.0002(12)
C7 0.0148(15) 0.0261(17) 0.042(2) -0.0019(15) 0.0022(14) -0.0039(13)
C8 0.0180(14) 0.0253(16) 0.0158(14) -0.0034(12) 0.0035(11) -0.0029(13)

loop_
_atom_type_symbol
_atom_type_description
_atom_type_scat_dispersion_real
_atom_type_scat_dispersion_imag
_atom_type_scat_source
C C 0.0033 0.0016 'International Tables Vol C Tables 4.2.6.8 and 6.1.1.4'
H H 0.0000 0.0000 'International Tables Vol C Tables 4.2.6.8 and 6.1.1.4'
O O 0.0106 0.0060 'International Tables Vol C Tables 4.2.6.8 and 6.1.1.4'
Mn Mn 0.3368 0.7283 'International Tables Vol C Tables 4.2.6.8 and 6.1.1.4'

loop_
_geom_angle_atom_site_label_1
_geom_angle_atom_site_label_2
_geom_angle_atom_site_label_3
_geom_angle
_geom_angle_site_symmetry_1
_geom_angle_site_symmetry_3
O1 Mn1 O1 180.0 3_655 .
O1 Mn1 O8 95.44(7) 3_655 .
O1 Mn1 O8 84.56(7) . .
O1 Mn1 O8 84.56(7) 3_655 3_655
O1 Mn1 O8 95.44(7) . 3_655
O8 Mn1 O8 180.0 . 3_655
O1 Mn1 O7 97.74(7) 3_655 .
O1 Mn1 O7 82.26(7) . .
O8 Mn1 O7 97.33(8) . .
O8 Mn1 O7 82.67(8) 3_655 .
O1 Mn1 O7 82.27(7) 3_655 3_655
O1 Mn1 O7 97.73(7) . 3_655
O8 Mn1 O7 82.67(8) . 3_655
O8 Mn1 O7 97.33(8) 3_655 3_655
O7 Mn1 O7 180.0 . 3_655
O1 Mn1 Mn2 39.62(5) 3_655 3_655
O1 Mn1 Mn2 140.38(5) . 3_655
O8 Mn1 Mn2 79.59(5) . 3_655
O8 Mn1 Mn2 100.41(5) 3_655 3_655
O7 Mn1 Mn2 135.48(5) . 3_655
O7 Mn1 Mn2 44.52(5) 3_655 3_655
O1 Mn1 Mn2 140.38(5) 3_655 .
O1 Mn1 Mn2 39.62(5) . .
O8 Mn1 Mn2 100.41(5) . .
O8 Mn1 Mn2 79.59(5) 3_655 .
O7 Mn1 Mn2 44.52(5) . .
O7 Mn1 Mn2 135.48(5) 3_655 .
Mn2 Mn1 Mn2 180.0 3_655 .
O1 Mn1 Mn3 138.72(5) 3_655 .
O1 Mn1 Mn3 41.28(5) . .
O8 Mn1 Mn3 45.49(5) . .
O8 Mn1 Mn3 134.51(5) 3_655 .
O7 Mn1 Mn3 99.88(5) . .
O7 Mn1 Mn3 80.12(5) 3_655 .
Mn2 Mn1 Mn3 107.951(12) 3_655 .
Mn2 Mn1 Mn3 72.048(12) . .
O1 Mn1 Mn3 41.28(5) 3_655 3_655
O1 Mn1 Mn3 138.72(5) . 3_655
O8 Mn1 Mn3 134.51(5) . 3_655
O8 Mn1 Mn3 45.49(5) 3_655 3_655
O7 Mn1 Mn3 80.12(5) . 3_655
O7 Mn1 Mn3 99.88(5) 3_655 3_655
Mn2 Mn1 Mn3 72.048(12) 3_655 3_655
Mn2 Mn1 Mn3 107.953(12) . 3_655
Mn3 Mn1 Mn3 180.0 . 3_655
O1 Mn2 O4 168.27(8) . .
O1 Mn2 O3 96.18(8) . 3_755
O4 Mn2 O3 94.93(9) . 3_755
O1 Mn2 O6 93.54(8) . 4_565
O4 Mn2 O6 87.60(8) . 4_565
O3 Mn2 O6 102.99(8) 3_755 4_565
O1 Mn2 O7 82.53(7) . .
O4 Mn2 O7 93.28(8) . .
O3 Mn2 O7 92.32(8) 3_755 .
O6 Mn2 O7 164.54(8) 4_565 .
O1 Mn2 O2 81.40(7) . 3_655
O4 Mn2 O2 87.57(8) . 3_655
O3 Mn2 O2 177.28(8) 3_755 3_655
O6 Mn2 O2 76.00(7) 4_565 3_655
O7 Mn2 O2 88.61(7) . 3_655
O1 Mn2 Mn1 40.54(5) . .
O4 Mn2 Mn1 131.86(6) . .
O3 Mn2 Mn1 105.53(6) 3_755 .
O6 Mn2 Mn1 127.42(6) 4_565 .
O7 Mn2 Mn1 43.88(5) . .
O2 Mn2 Mn1 73.44(5) 3_655 .
O9 Mn3 O5 97.27(9) 3_755 1_545
O9 Mn3 O1 94.08(8) 3_755 .
O5 Mn3 O1 162.71(9) 1_545 .
O9 Mn3 O2 100.30(8) 3_755 4
O5 Mn3 O2 91.35(8) 1_545 4
O1 Mn3 O2 99.43(7) . 4
O9 Mn3 O8 92.92(8) 3_755 .
O5 Mn3 O8 86.71(8) 1_545 .
O1 Mn3 O8 79.70(7) . .
O2 Mn3 O8 166.77(7) 4 .
O9 Mn3 O6 172.37(8) 3_755 3_655
O5 Mn3 O6 90.33(9) 1_545 3_655
O1 Mn3 O6 78.68(7) . 3_655
O2 Mn3 O6 78.73(7) 4 3_655
O8 Mn3 O6 88.19(7) . 3_655
O9 Mn3 Mn1 104.49(6) 3_755 .
O5 Mn3 Mn1 123.16(7) 1_545 .
O1 Mn3 Mn1 40.64(5) . .
O2 Mn3 Mn1 133.44(5) 4 .
O8 Mn3 Mn1 41.10(5) . .
O6 Mn3 Mn1 71.60(5) 3_655 .
Mn2 O1 Mn1 99.84(8) . .
Mn2 O1 Mn3 127.11(9) . .
Mn1 O1 Mn3 98.08(8) . .
C5 O2 Mn3 130.77(18) . 4_556
C5 O2 Mn2 125.07(17) . 3_655
Mn3 O2 Mn2 98.71(7) 4_556 3_655
C8 O3 Mn2 136.3(2) . 3_755
C1 O4 Mn2 129.10(19) . .
C1 O5 Mn3 147.0(2) . 1_565
C3 O6 Mn2 126.78(18) . 4_566
C3 O6 Mn3 127.86(18) . 3_655
Mn2 O6 Mn3 104.11(8) 4_566 3_655
C3 O7 Mn1 124.90(18) . .
C3 O7 Mn2 132.72(18) . .
Mn1 O7 Mn2 91.59(7) . .
C5 O8 Mn1 127.49(17) . .
C5 O8 Mn3 137.09(18) . .
Mn1 O8 Mn3 93.41(7) . .
C8 O9 Mn3 140.1(2) . 3_755
O5 C1 O4 124.2(3) . .
O5 C1 C4 117.0(3) . .
O4 C1 C4 118.8(3) . .
C3 C2 C4 117.7(3) . .
C3 C2 H2A 107.9 . .
C4 C2 H2A 107.9 . .
C3 C2 H2B 107.9 . .
C4 C2 H2B 107.9 . .
H2A C2 H2B 107.2 . .
O7 C3 O6 122.8(3) . .
O7 C3 C2 121.0(3) . .
O6 C3 C2 116.2(3) . .
C1 C4 C2 111.1(3) . .
C1 C4 H4A 109.4 . .
C2 C4 H4A 109.4 . .
C1 C4 H4B 109.4 . .
C2 C4 H4B 109.4 . .
H4A C4 H4B 108.0 . .
O2 C5 O8 122.0(2) . .
O2 C5 C6 122.2(2) . .
O8 C5 C6 115.8(2) . .
C5 C6 C7 110.6(2) . .
C5 C6 H6A 109.5 . .
C7 C6 H6A 109.5 . .
C5 C6 H6B 109.5 . .
C7 C6 H6B 109.5 . .
H6A C6 H6B 108.1 . .
C8 C7 C6 115.4(3) . .
C8 C7 H7A 108.4 . .
C6 C7 H7A 108.4 . .
C8 C7 H7B 108.4 . .
C6 C7 H7B 108.4 . .
H7A C7 H7B 107.5 . .
O9 C8 O3 126.0(3) . .
O9 C8 C7 114.8(3) . .
O3 C8 C7 119.2(3) . .

loop_
_geom_bond_atom_site_label_1
_geom_bond_atom_site_label_2
_geom_bond_distance
_geom_bond_site_symmetry_2
Mn1 O1 2.1069(19) 3_655
Mn1 O1 2.1069(19) .
Mn1 O8 2.109(2) .
Mn1 O8 2.109(2) 3_655
Mn1 O7 2.2149(19) .
Mn1 O7 2.2149(19) 3_655
Mn1 Mn2 3.1939(4) 3_655
Mn1 Mn2 3.1939(4) .
Mn1 Mn3 3.2030(4) .
Mn1 Mn3 3.2031(4) 3_655
Mn2 O1 2.0672(19) .
Mn2 O4 2.094(2) .
Mn2 O3 2.117(2) 3_755
Mn2 O6 2.185(2) 4_565
Mn2 O7 2.2403(19) .
Mn2 O2 2.457(2) 3_655
Mn3 O9 2.079(2) 3_755
Mn3 O5 2.082(2) 1_545
Mn3 O1 2.1344(19) .
Mn3 O2 2.2085(19) 4
Mn3 O8 2.2882(19) .
Mn3 O6 2.308(2) 3_655
O2 C5 1.261(3) .
O2 Mn3 2.2085(19) 4_556
O2 Mn2 2.457(2) 3_655
O3 C8 1.257(4) .
O3 Mn2 2.117(2) 3_755
O4 C1 1.266(3) .
O5 C1 1.243(3) .
O5 Mn3 2.082(2) 1_565
O6 C3 1.274(3) .
O6 Mn2 2.185(2) 4_566
O6 Mn3 2.308(2) 3_655
O7 C3 1.261(3) .
O8 C5 1.272(3) .
O9 C8 1.255(4) .
O9 Mn3 2.079(2) 3_755
C1 C4 1.514(4) .
C2 C3 1.494(4) .
C2 C4 1.528(5) .
C2 H2A 0.9700 .
C2 H2B 0.9700 .
C4 H4A 0.9700 .
C4 H4B 0.9700 .
C5 C6 1.504(4) .
C6 C7 1.519(4) .
C6 H6A 0.9700 .
C6 H6B 0.9700 .
C7 C8 1.513(4) .
C7 H7A 0.9700 .
C7 H7B 0.9700 .
